data_9011842
loop_
_publ_author_name
'Talybov, A. G.'
'Vainshtein, B. K.'

_publ_section_title
;
 An electron diffraction study of the structure of PbBi4Te7
 Loality: synthetic
;
_journal_name_full 'Soviet Physics Crystallography'
_journal_page_first 432
_journal_page_last 438
_journal_volume 6
_journal_year 1962
_chemical_formula_sum 'Bi3 Pb0.75 Te5.25'
_chemical_name_mineral Kochkarite
_space_group_IT_number 164
_symmetry_space_group_name_Hall '-P 3 2"'
_symmetry_space_group_name_H-M 'P -3 m 1'
_cell_angle_alpha 90
_cell_angle_beta 90
_cell_angle_gamma 120
_cell_length_a 4.50
_cell_length_b 4.50
_cell_length_c 17.600
_cell_formula_units_Z 1
_cell_volume 308.651
_database_code_amcsd 0015543
_exptl_crystal_density_diffrn 7.813
_cod_original_formula_sum 'Bi3 Te5.25 Pb.75'
_cod_database_code 9011842

loop_
_space_group_symop_operation_xyz
x,y,z
-y,-x,z
y,-x+y,-z
-x,-x+y,-z
-x+y,-x,z
-x+y,y,z
-x,-y,-z
y,x,-z
-y,x-y,z
x,x-y,z
x-y,x,-z
x-y,-y,-z

loop_
_atom_site_label
_atom_site_fract_x
_atom_site_fract_y
_atom_site_fract_z
_atom_site_occupancy
Bi1 0.00000 0.00000 0.00000 1.00000
Te2 0.33333 0.66667 0.11000 1.00000
Te1 0.00000 0.00000 0.33333 0.81250
Pb1 0.00000 0.00000 0.33333 0.18750
Te3 0.33333 0.66667 0.44400 0.81250
Pb2 0.33333 0.66667 0.44400 0.18750
Bi2 0.33333 0.66667 0.77800 1.00000

loop_
_cod_related_entry_id
_cod_related_entry_database
_cod_related_entry_code
1 AMCSD 0015543
